data_1563253
loop_
_publ_author_name
'Wei, Mei-Lin'
'Zhuang, Peng-Fei'
'Miao, Qiu-Xiang'
'Wang, Yan'

_publ_section_title
;
 Two highly proton-conductive molecular hybrids based on ionized water
 clusters and poly-Keggin-anion chains
;
_journal_issue 6
_journal_name_full 'Journal of Solid State Chemistry'
_journal_page_first 1472
_journal_page_last 1477
_journal_paper_doi 10.1016/j.jssc.2011.04.025
_journal_volume 184
_journal_year 2011
_chemical_formula_sum 'C24 H41 Mo12 N4 O62 P Zn'
_chemical_formula_weight 2625.23
_space_group_IT_number 58
_space_group_name_Hall '-P 2 2n'
_space_group_name_H-M_alt 'P n n m'
_symmetry_cell_setting orthorhombic
_symmetry_space_group_name_H-M 'P n n m'
_atom_sites_solution_hydrogens geom
_atom_sites_solution_primary direct
_atom_sites_solution_secondary difmap
_audit_creation_method SHELXL-97
_cell_angle_alpha 90.00
_cell_angle_beta 90.00
_cell_angle_gamma 90.00
_cell_formula_units_Z 2
_cell_length_a 10.3055(8)
_cell_length_b 15.8867(11)
_cell_length_c 19.7140(14)
_cell_measurement_reflns_used 7322
_cell_measurement_temperature 293(2)
_cell_measurement_theta_max 28.18
_cell_measurement_theta_min 2.36
_cell_volume 3227.6(4)
_computing_cell_refinement 'Bruker SMART'
_computing_data_collection 'Bruker SMART'
_computing_data_reduction 'Bruker SAINT'
_computing_molecular_graphics 'Bruker SHELXTL'
_computing_publication_material 'Bruker SHELXTL'
_computing_structure_refinement 'Bruker SHELXTL'
_computing_structure_solution 'Bruker SHELXTL'
_diffrn_ambient_temperature 293(2)
_diffrn_measured_fraction_theta_full 0.997
_diffrn_measured_fraction_theta_max 0.997
_diffrn_measurement_device_type 'CCD area detector'
_diffrn_measurement_method 'phi and omega scans'
_diffrn_radiation_monochromator graphite
_diffrn_radiation_source 'fine-focus sealed tube'
_diffrn_radiation_type MoK\a
_diffrn_radiation_wavelength 0.71073
_diffrn_reflns_av_R_equivalents 0.1093
_diffrn_reflns_av_sigmaI/netI 0.0502
_diffrn_reflns_limit_h_max 12
_diffrn_reflns_limit_h_min -12
_diffrn_reflns_limit_k_max 14
_diffrn_reflns_limit_k_min -18
_diffrn_reflns_limit_l_max 22
_diffrn_reflns_limit_l_min -23
_diffrn_reflns_number 15590
_diffrn_reflns_theta_full 25.00
_diffrn_reflns_theta_max 25.00
_diffrn_reflns_theta_min 2.07
_exptl_absorpt_coefficient_mu 2.768
_exptl_absorpt_correction_T_max 0.6346
_exptl_absorpt_correction_T_min 0.4751
_exptl_absorpt_correction_type empirical
_exptl_absorpt_process_details sadabs
_exptl_crystal_colour YELLOW
_exptl_crystal_density_diffrn 2.701
_exptl_crystal_density_method 'not measured'
_exptl_crystal_description BLOCK
_exptl_crystal_F_000 2516
_exptl_crystal_size_max 0.31
_exptl_crystal_size_mid 0.22
_exptl_crystal_size_min 0.18
_refine_diff_density_max 1.645
_refine_diff_density_min -1.424
_refine_diff_density_rms 0.160
_refine_ls_extinction_method none
_refine_ls_goodness_of_fit_ref 1.072
_refine_ls_hydrogen_treatment constr
_refine_ls_matrix_type full
_refine_ls_number_parameters 268
_refine_ls_number_reflns 2939
_refine_ls_number_restraints 0
_refine_ls_restrained_S_all 1.072
_refine_ls_R_factor_all 0.0454
_refine_ls_R_factor_gt 0.0404
_refine_ls_shift/su_max 0.000
_refine_ls_shift/su_mean 0.000
_refine_ls_structure_factor_coef Fsqd
_refine_ls_weighting_details 'calc w=1/[\s^2^(Fo^2^)+(0.0533P)^2^+10.2914P] where P=(Fo^2^+2Fc^2^)/3'
_refine_ls_weighting_scheme calc
_refine_ls_wR_factor_gt 0.1117
_refine_ls_wR_factor_ref 0.1155
_reflns_number_gt 2567
_reflns_number_total 2939
_reflns_threshold_expression >2sigma(I)
_cod_data_source_file JSSC-2011-184-1472.cif
_cod_data_source_block t
_cod_depositor_comments
;
The following automatic conversions were performed:

data item '_symmetry_cell_setting' value 'Orthorhombic' was changed
to 'orthorhombic' in accordance with the built-in table derived from
the CIF Core dictionary named 'cif_core.dic' version 2.4.5 last
updated on 2014-11-21.

Automatic conversion script
Id: cif_fix_values 8369 2020-08-20 11:38:08Z andrius 
;
_cod_original_sg_symbol_H-M 'Pnnm '
_cod_database_code 1563253

loop_
_symmetry_equiv_pos_as_xyz
'x, y, z'
'-x, -y, z'
'-x+1/2, y+1/2, -z+1/2'
'x+1/2, -y+1/2, -z+1/2'
'-x, -y, -z'
'x, y, -z'
'x-1/2, -y-1/2, z-1/2'
'-x-1/2, y-1/2, z-1/2'

loop_
_atom_site_label
_atom_site_type_symbol
_atom_site_fract_x
_atom_site_fract_y
_atom_site_fract_z
_atom_site_U_iso_or_equiv
_atom_site_adp_type
_atom_site_occupancy
_atom_site_symmetry_multiplicity
_atom_site_calc_flag
_atom_site_refinement_flags
_atom_site_disorder_assembly
_atom_site_disorder_group
Mo1 Mo 0.28582(4) 0.05599(3) 0.08989(2) 0.02980(17) Uani 1 1 d . . .
Mo2 Mo 0.27357(6) -0.13679(4) 0.0000 0.0285(2) Uani 1 2 d S . .
Mo3 Mo -0.01217(5) -0.19339(3) -0.08985(3) 0.0414(2) Uani 1 1 d . . .
Mo4 Mo 0.0000 0.0000 -0.17939(4) 0.0421(2) Uani 1 2 d S . .
P1 P 0.0000 0.0000 0.0000 0.0151(5) Uani 1 4 d S . .
O1 O 0.0430(9) -0.0914(6) 0.0000 0.0199(19) Uani 0.50 2 d SP . .
O2 O 0.1480(9) -0.0035(5) 0.0000 0.0175(19) Uani 0.50 2 d SP . .
O3 O 0.0518(6) 0.0435(4) 0.0633(3) 0.0199(14) Uani 0.50 1 d P . .
O4 O 0.3338(10) 0.0848(4) 0.0000 0.071(3) Uani 1 2 d S . .
O5 O 0.1886(5) 0.1560(3) 0.0932(3) 0.0656(17) Uani 1 1 d . . .
O6 O 0.1773(5) 0.0136(3) 0.1597(3) 0.0698(18) Uani 1 1 d . . .
O7 O 0.4169(4) 0.0819(3) 0.1338(2) 0.0456(11) Uani 1 1 d . . .
O8 O 0.3212(7) -0.0583(3) -0.0666(2) 0.0660(16) Uani 1 1 d . . .
O9 O 0.3993(6) -0.2015(4) 0.0000 0.0457(15) Uani 1 2 d S . .
O10 O 0.1631(4) -0.1884(4) -0.0656(2) 0.0701(18) Uani 1 1 d . . .
O11 O -0.0489(7) -0.2296(6) 0.0000 0.070(2) Uani 1 2 d S . .
O12 O 0.0000 0.0000 -0.2630(3) 0.071(2) Uani 1 2 d S . .
O13 O 0.0216(5) -0.1162(4) -0.1597(4) 0.080(2) Uani 1 1 d . . .
O14 O -0.0196(5) -0.2827(3) -0.1326(3) 0.0652(16) Uani 1 1 d . . .
Zn1 Zn 1.0000 0.0000 0.5000 0.0368(3) Uani 1 4 d S . .
O1W O 1.1067(7) 0.1100(4) 0.5000 0.0514(17) Uani 1 2 d S . .
O2W O 0.9626(10) 0.0187(6) 0.4003(4) 0.045(2) Uani 0.50 1 d P . .
O3W O 0.8282(8) 0.0617(5) 0.4785(4) 0.042(2) Uani 0.50 1 d P . .
N1 N 1.2362(5) 0.3956(3) 0.1977(3) 0.0413(12) Uani 1 1 d . . .
C1 C 1.3139(7) 0.3309(4) 0.1815(3) 0.0440(15) Uani 1 1 d . . .
H1A H 1.3692 0.3349 0.1444 0.053 Uiso 1 1 calc R . .
C2 C 1.3117(6) 0.2589(4) 0.2196(3) 0.0391(14) Uani 1 1 d . . .
H2A H 1.3652 0.2141 0.2080 0.047 Uiso 1 1 calc R . .
C3 C 1.2314(5) 0.2524(4) 0.2746(3) 0.0319(12) Uani 1 1 d . . .
C4 C 1.1571(6) 0.3213(4) 0.2919(3) 0.0392(14) Uani 1 1 d . . .
H4A H 1.1051 0.3199 0.3304 0.047 Uiso 1 1 calc R . .
C5 C 1.1603(6) 0.3921(4) 0.2521(3) 0.0459(16) Uani 1 1 d . . .
H5A H 1.1087 0.4381 0.2633 0.055 Uiso 1 1 calc R . .
C6 C 1.2208(6) 0.1727(4) 0.3141(3) 0.0432(15) Uani 1 1 d . . .
O15 O 1.2347(6) 0.4633(3) 0.1566(3) 0.0652(15) Uani 1 1 d . . .
O16 O 1.1478(6) 0.1656(3) 0.3620(3) 0.0708(16) Uani 1 1 d . . .
O17 O 1.2947(5) 0.1134(3) 0.2899(2) 0.0546(12) Uani 1 1 d . . .
H17A H 1.2787 0.0690 0.3094 0.082 Uiso 1 1 calc R . .
O4W O 0.8447(8) 0.2227(5) 0.5000 0.071(2) Uiso 1 2 d S . .
O5W O 1.0000 0.5000 0.073(3) 0.210(17) Uiso 0.50 2 d SP . .
O6W O 0.944(3) 0.4273(18) 0.0243(14) 0.103(9) Uiso 0.25 1 d P . .

loop_
_atom_site_aniso_label
_atom_site_aniso_U_11
_atom_site_aniso_U_22
_atom_site_aniso_U_33
_atom_site_aniso_U_23
_atom_site_aniso_U_13
_atom_site_aniso_U_12
Mo1 0.0237(3) 0.0361(3) 0.0296(3) -0.00347(19) -0.00926(19) -0.00232(18)
Mo2 0.0250(4) 0.0284(4) 0.0323(4) 0.000 0.000 0.0102(3)
Mo3 0.0418(3) 0.0324(3) 0.0500(4) -0.0231(2) -0.0121(2) 0.0081(2)
Mo4 0.0393(4) 0.0761(6) 0.0108(4) 0.000 0.000 -0.0053(4)
P1 0.0161(12) 0.0175(12) 0.0117(12) 0.000 0.000 0.0008(9)
O1 0.019(5) 0.022(5) 0.018(5) 0.000 0.000 -0.001(4)
O2 0.019(5) 0.023(5) 0.011(4) 0.000 0.000 -0.001(4)
O3 0.019(3) 0.024(3) 0.017(3) -0.003(3) 0.004(3) -0.001(3)
O4 0.166(8) 0.022(3) 0.027(3) 0.000 0.000 0.001(4)
O5 0.039(2) 0.061(3) 0.097(4) 0.038(3) 0.028(3) 0.026(2)
O6 0.042(3) 0.059(3) 0.107(5) 0.044(3) 0.038(3) 0.019(2)
O7 0.036(2) 0.050(2) 0.051(3) -0.006(2) -0.020(2) -0.0062(19)
O8 0.149(5) 0.025(2) 0.023(2) -0.0009(17) -0.003(3) -0.008(3)
O9 0.038(3) 0.053(4) 0.046(4) 0.000 0.000 0.027(3)
O10 0.035(2) 0.150(6) 0.024(2) -0.003(3) -0.006(2) -0.035(3)
O11 0.036(4) 0.133(7) 0.042(4) 0.000 0.000 -0.026(4)
O12 0.066(5) 0.131(7) 0.016(3) 0.000 0.000 0.019(5)
O13 0.042(3) 0.073(4) 0.124(5) 0.047(4) 0.039(3) 0.028(3)
O14 0.061(3) 0.047(3) 0.087(4) -0.042(3) -0.008(3) 0.005(2)
Zn1 0.0579(9) 0.0309(7) 0.0216(7) 0.000 0.000 0.0005(6)
O1W 0.075(5) 0.034(3) 0.045(4) 0.000 0.000 -0.019(3)
O2W 0.065(8) 0.060(7) 0.012(3) 0.004(3) 0.004(4) 0.004(5)
O3W 0.055(5) 0.033(4) 0.037(6) 0.000(3) -0.006(4) 0.012(3)
N1 0.059(3) 0.032(3) 0.032(3) -0.005(2) -0.010(3) -0.003(2)
C1 0.065(4) 0.036(3) 0.032(3) -0.006(3) 0.010(3) -0.005(3)
C2 0.045(3) 0.036(3) 0.036(3) -0.009(3) -0.002(3) 0.001(3)
C3 0.034(3) 0.040(3) 0.022(3) -0.007(2) -0.005(2) -0.009(2)
C4 0.039(3) 0.048(4) 0.031(3) -0.012(3) -0.002(3) -0.004(3)
C5 0.050(4) 0.039(3) 0.048(4) -0.019(3) -0.007(3) 0.005(3)
C6 0.051(4) 0.043(4) 0.035(4) -0.003(3) -0.008(3) -0.013(3)
O15 0.119(5) 0.031(2) 0.046(3) 0.002(2) -0.009(3) 0.003(3)
O16 0.099(4) 0.068(3) 0.045(3) 0.008(3) 0.027(3) -0.015(3)
O17 0.077(3) 0.036(2) 0.051(3) 0.005(2) 0.001(3) 0.000(2)

loop_
_atom_type_symbol
_atom_type_description
_atom_type_scat_dispersion_real
_atom_type_scat_dispersion_imag
_atom_type_scat_source
C C 0.0033 0.0016 'International Tables Vol C Tables 4.2.6.8 and 6.1.1.4'
H H 0.0000 0.0000 'International Tables Vol C Tables 4.2.6.8 and 6.1.1.4'
N N 0.0061 0.0033 'International Tables Vol C Tables 4.2.6.8 and 6.1.1.4'
O O 0.0106 0.0060 'International Tables Vol C Tables 4.2.6.8 and 6.1.1.4'
P P 0.1023 0.0942 'International Tables Vol C Tables 4.2.6.8 and 6.1.1.4'
Zn Zn 0.2839 1.4301 'International Tables Vol C Tables 4.2.6.8 and 6.1.1.4'
Mo Mo -1.6832 0.6857 'International Tables Vol C Tables 4.2.6.8 and 6.1.1.4'

loop_
_geom_angle_atom_site_label_1
_geom_angle_atom_site_label_2
_geom_angle_atom_site_label_3
_geom_angle
_geom_angle_site_symmetry_1
_geom_angle_site_symmetry_3
O7 Mo1 O5 101.9(2) . .
O7 Mo1 O4 102.5(3) . .
O5 Mo1 O4 88.1(3) . .
O7 Mo1 O6 100.9(3) . .
O5 Mo1 O6 87.8(2) . .
O4 Mo1 O6 156.6(3) . .
O7 Mo1 O8 101.9(2) . 6
O5 Mo1 O8 156.1(3) . 6
O4 Mo1 O8 87.4(2) . 6
O6 Mo1 O8 87.1(2) . 6
O7 Mo1 O2 160.6(3) . .
O5 Mo1 O2 92.4(3) . .
O4 Mo1 O2 64.5(3) . .
O6 Mo1 O2 92.6(3) . .
O8 Mo1 O2 64.6(3) 6 .
O7 Mo1 O3 157.6(2) . .
O5 Mo1 O3 63.6(2) . .
O4 Mo1 O3 94.3(3) . .
O6 Mo1 O3 63.3(2) . .
O8 Mo1 O3 93.4(2) 6 .
O2 Mo1 O3 41.8(2) . .
O9 Mo2 O8 102.0(3) . 6
O9 Mo2 O8 102.0(3) . .
O8 Mo2 O8 88.8(3) 6 .
O9 Mo2 O10 101.6(3) . .
O8 Mo2 O10 156.3(3) 6 .
O8 Mo2 O10 88.1(2) . .
O9 Mo2 O10 101.6(3) . 6
O8 Mo2 O10 88.1(2) 6 6
O8 Mo2 O10 156.3(3) . 6
O10 Mo2 O10 85.4(3) . 6
O9 Mo2 O2 159.9(3) . .
O8 Mo2 O2 64.5(2) 6 .
O8 Mo2 O2 64.5(2) . .
O10 Mo2 O2 93.2(2) . .
O10 Mo2 O2 93.2(2) 6 .
O9 Mo2 O1 158.4(3) . .
O8 Mo2 O1 93.3(3) 6 .
O8 Mo2 O1 93.3(3) . .
O10 Mo2 O1 63.5(2) . .
O10 Mo2 O1 63.5(2) 6 .
O2 Mo2 O1 41.7(3) . .
O14 Mo3 O10 102.2(3) . .
O14 Mo3 O13 101.2(3) . .
O10 Mo3 O13 88.9(2) . .
O14 Mo3 O11 101.9(4) . .
O10 Mo3 O11 88.1(2) . .
O13 Mo3 O11 156.8(4) . .
O14 Mo3 O5 101.9(3) . 5
O10 Mo3 O5 155.9(3) . 5
O13 Mo3 O5 87.0(2) . 5
O11 Mo3 O5 86.4(3) . 5
O14 Mo3 O1 160.2(3) . .
O10 Mo3 O1 64.3(3) . .
O13 Mo3 O1 93.2(3) . .
O11 Mo3 O1 64.9(3) . .
O5 Mo3 O1 92.2(3) 5 .
O14 Mo3 O3 158.1(3) . 5
O10 Mo3 O3 93.7(3) . 5
O13 Mo3 O3 63.7(3) . 5
O11 Mo3 O3 93.5(3) . 5
O5 Mo3 O3 63.3(2) 5 5
O1 Mo3 O3 41.7(2) . 5
O12 Mo4 O6 101.9(2) . 6
O12 Mo4 O6 101.9(2) . 5
O6 Mo4 O6 156.2(4) 6 5
O12 Mo4 O13 101.8(2) . 2
O6 Mo4 O13 87.7(2) 6 2
O6 Mo4 O13 87.5(2) 5 2
O12 Mo4 O13 101.8(2) . .
O6 Mo4 O13 87.5(2) 6 .
O6 Mo4 O13 87.7(2) 5 .
O13 Mo4 O13 156.5(5) 2 .
O12 Mo4 O3 159.13(15) . 6
O6 Mo4 O3 64.1(2) 6 6
O6 Mo4 O3 92.9(3) 5 6
O13 Mo4 O3 64.0(3) 2 6
O13 Mo4 O3 93.3(3) . 6
O12 Mo4 O3 159.13(15) . 5
O6 Mo4 O3 92.9(3) 6 5
O6 Mo4 O3 64.1(2) 5 5
O13 Mo4 O3 93.3(3) 2 5
O13 Mo4 O3 64.0(3) . 5
O3 Mo4 O3 41.7(3) 6 5
O1 P1 O1 180.0(7) 5 .
O1 P1 O3 70.6(3) 5 .
O1 P1 O3 109.4(3) . .
O1 P1 O3 70.6(3) 5 6
O1 P1 O3 109.4(3) . 6
O3 P1 O3 110.1(5) . 6
O1 P1 O3 109.4(3) 5 5
O1 P1 O3 70.6(3) . 5
O3 P1 O3 180.0(7) . 5
O3 P1 O3 69.9(5) 6 5
O1 P1 O3 109.4(3) 5 2
O1 P1 O3 70.6(3) . 2
O3 P1 O3 69.9(5) . 2
O3 P1 O3 180.0(5) 6 2
O3 P1 O3 110.1(5) 5 2
O1 P1 O2 109.0(5) 5 .
O1 P1 O2 71.0(5) . .
O3 P1 O2 70.5(3) . .
O3 P1 O2 70.5(3) 6 .
O3 P1 O2 109.5(3) 5 .
O3 P1 O2 109.5(3) 2 .
O1 P1 O2 71.0(5) 5 5
O1 P1 O2 109.0(5) . 5
O3 P1 O2 109.5(3) . 5
O3 P1 O2 109.5(3) 6 5
O3 P1 O2 70.5(3) 5 5
O3 P1 O2 70.5(3) 2 5
O2 P1 O2 180.0 . 5
P1 O1 O3 54.8(3) . 5
P1 O1 O3 54.8(3) . 2
O3 O1 O3 90.5(6) 5 2
P1 O1 O2 54.7(4) . .
O3 O1 O2 89.9(5) 5 .
O3 O1 O2 89.9(5) 2 .
P1 O1 Mo3 124.1(3) . .
O3 O1 Mo3 69.3(3) 5 .
O3 O1 Mo3 131.8(5) 2 .
O2 O1 Mo3 131.3(2) . .
P1 O1 Mo3 124.1(3) . 6
O3 O1 Mo3 131.8(5) 5 6
O3 O1 Mo3 69.3(3) 2 6
O2 O1 Mo3 131.3(2) . 6
Mo3 O1 Mo3 91.8(3) . 6
P1 O1 Mo2 123.8(5) . .
O3 O1 Mo2 131.1(3) 5 .
O3 O1 Mo2 131.1(3) 2 .
O2 O1 Mo2 69.1(4) . .
Mo3 O1 Mo2 91.7(3) . .
Mo3 O1 Mo2 91.7(3) 6 .
P1 O2 O3 54.6(3) . 6
P1 O2 O3 54.6(3) . .
O3 O2 O3 90.3(6) 6 .
P1 O2 O1 54.3(4) . .
O3 O2 O1 89.4(5) 6 .
O3 O2 O1 89.4(5) . .
P1 O2 Mo1 124.3(3) . .
O3 O2 Mo1 132.3(5) 6 .
O3 O2 Mo1 69.6(3) . .
O1 O2 Mo1 131.1(2) . .
P1 O2 Mo1 124.3(3) . 6
O3 O2 Mo1 69.6(3) 6 6
O3 O2 Mo1 132.3(5) . 6
O1 O2 Mo1 131.1(2) . 6
Mo1 O2 Mo1 92.2(3) . 6
P1 O2 Mo2 123.5(5) . .
O3 O2 Mo2 131.0(3) 6 .
O3 O2 Mo2 131.0(3) . .
O1 O2 Mo2 69.2(4) . .
Mo1 O2 Mo2 91.5(3) . .
Mo1 O2 Mo2 91.5(3) 6 .
P1 O3 O3 55.0(2) . 2
P1 O3 O1 54.6(3) . 5
O3 O3 O1 90.2(5) 2 5
P1 O3 O2 54.8(3) . .
O3 O3 O2 90.5(5) 2 .
O1 O3 O2 89.6(4) 5 .
P1 O3 Mo4 124.2(3) . 5
O3 O3 Mo4 69.13(15) 2 5
O1 O3 Mo4 131.6(4) 5 5
O2 O3 Mo4 131.7(4) . 5
P1 O3 Mo3 123.5(4) . 5
O3 O3 Mo3 131.4(5) 2 5
O1 O3 Mo3 69.0(3) 5 5
O2 O3 Mo3 130.6(4) . 5
Mo4 O3 Mo3 92.2(2) 5 5
P1 O3 Mo1 123.5(3) . .
O3 O3 Mo1 131.2(5) 2 .
O1 O3 Mo1 131.0(4) 5 .
O2 O3 Mo1 68.6(3) . .
Mo4 O3 Mo1 92.1(2) 5 .
Mo3 O3 Mo1 92.2(2) 5 .
Mo1 O4 Mo1 138.3(5) 6 .
Mo1 O5 Mo3 140.2(3) . 5
Mo4 O6 Mo1 139.8(3) 5 .
Mo2 O8 Mo1 138.7(3) . 6
Mo3 O10 Mo2 140.2(3) . .
Mo3 O11 Mo3 137.5(5) 6 .
Mo3 O13 Mo4 139.7(4) . .
O2W Zn1 O2W 27.8(5) . 2_755
O2W Zn1 O2W 180.00(10) . 5_756
O2W Zn1 O2W 152.2(5) 2_755 5_756
O2W Zn1 O2W 152.2(5) . 6_556
O2W Zn1 O2W 180.000(2) 2_755 6_556
O2W Zn1 O2W 27.8(5) 5_756 6_556
O2W Zn1 O1W 88.7(3) . .
O2W Zn1 O1W 91.3(3) 2_755 .
O2W Zn1 O1W 91.3(3) 5_756 .
O2W Zn1 O1W 88.7(3) 6_556 .
O2W Zn1 O1W 91.3(3) . 5_756
O2W Zn1 O1W 88.7(3) 2_755 5_756
O2W Zn1 O1W 88.7(3) 5_756 5_756
O2W Zn1 O1W 91.3(3) 6_556 5_756
O1W Zn1 O1W 180.000(1) . 5_756
O2W Zn1 O3W 115.6(3) . 5_756
O2W Zn1 O3W 88.1(3) 2_755 5_756
O2W Zn1 O3W 64.4(3) 5_756 5_756
O2W Zn1 O3W 91.9(3) 6_556 5_756
O1W Zn1 O3W 86.8(3) . 5_756
O1W Zn1 O3W 93.2(3) 5_756 5_756
O2W Zn1 O3W 91.9(3) . 2_755
O2W Zn1 O3W 64.4(3) 2_755 2_755
O2W Zn1 O3W 88.1(3) 5_756 2_755
O2W Zn1 O3W 115.6(3) 6_556 2_755
O1W Zn1 O3W 86.8(3) . 2_755
O1W Zn1 O3W 93.2(3) 5_756 2_755
O3W Zn1 O3W 23.7(4) 5_756 2_755
O2W Zn1 O3W 88.1(3) . 6_556
O2W Zn1 O3W 115.6(3) 2_755 6_556
O2W Zn1 O3W 91.9(3) 5_756 6_556
O2W Zn1 O3W 64.4(3) 6_556 6_556
O1W Zn1 O3W 93.2(3) . 6_556
O1W Zn1 O3W 86.8(3) 5_756 6_556
O3W Zn1 O3W 156.3(4) 5_756 6_556
O3W Zn1 O3W 180.0(4) 2_755 6_556
O2W Zn1 O3W 64.4(3) . .
O2W Zn1 O3W 91.9(3) 2_755 .
O2W Zn1 O3W 115.6(3) 5_756 .
O2W Zn1 O3W 88.1(3) 6_556 .
O1W Zn1 O3W 93.2(3) . .
O1W Zn1 O3W 86.8(3) 5_756 .
O3W Zn1 O3W 180.0(4) 5_756 .
O3W Zn1 O3W 156.3(4) 2_755 .
O3W Zn1 O3W 23.7(4) 6_556 .
O2W O2W Zn1 76.1(2) 2_755 .
O3W O3W Zn1 78.2(2) 6_556 .
C5 N1 C1 120.7(5) . .
C5 N1 O15 120.8(6) . .
C1 N1 O15 118.4(6) . .
N1 C1 C2 120.0(6) . .
N1 C1 H1A 120.0 . .
C2 C1 H1A 120.0 . .
C3 C2 C1 120.6(6) . .
C3 C2 H2A 119.7 . .
C1 C2 H2A 119.7 . .
C2 C3 C4 118.1(6) . .
C2 C3 C6 121.5(6) . .
C4 C3 C6 120.3(5) . .
C5 C4 C3 119.8(6) . .
C5 C4 H4A 120.1 . .
C3 C4 H4A 120.1 . .
N1 C5 C4 120.7(6) . .
N1 C5 H5A 119.7 . .
C4 C5 H5A 119.7 . .
O16 C6 O17 125.5(6) . .
O16 C6 C3 122.1(6) . .
O17 C6 C3 112.4(6) . .
C6 O17 H17A 109.5 . .
O6W O5W O6W 106(4) . 2_765
O6W O6W O5W 126.8(18) 6 .

loop_
_geom_bond_atom_site_label_1
_geom_bond_atom_site_label_2
_geom_bond_distance
_geom_bond_site_symmetry_2
Mo1 O7 1.656(4) .
Mo1 O5 1.879(5) .
Mo1 O4 1.896(3) .
Mo1 O6 1.898(5) .
Mo1 O8 1.908(4) 6
Mo1 O2 2.460(6) .
Mo1 O3 2.476(6) .
Mo2 O9 1.654(5) .
Mo2 O8 1.876(4) 6
Mo2 O8 1.876(4) .
Mo2 O10 1.908(4) .
Mo2 O10 1.908(4) 6
Mo2 O2 2.482(9) .
Mo2 O1 2.484(9) .
Mo3 O14 1.653(4) .
Mo3 O10 1.870(4) .
Mo3 O13 1.877(6) .
Mo3 O11 1.901(3) .
Mo3 O5 1.915(4) 5
Mo3 O1 2.467(6) .
Mo3 O3 2.473(6) 5
Mo4 O12 1.648(7) .
Mo4 O6 1.880(5) 6
Mo4 O6 1.880(5) 5
Mo4 O13 1.900(5) 2
Mo4 O13 1.900(5) .
Mo4 O3 2.449(7) 6
Mo4 O3 2.449(7) 5
P1 O1 1.518(9) 5
P1 O1 1.518(9) .
P1 O3 1.523(7) .
P1 O3 1.523(7) 6
P1 O3 1.523(7) 5
P1 O3 1.523(7) 2
P1 O2 1.526(9) .
P1 O2 1.526(9) 5
O1 O3 1.758(9) 5
O1 O3 1.758(9) 2
O1 O2 1.767(12) .
O1 Mo3 2.467(6) 6
O2 O3 1.760(9) 6
O2 O3 1.760(9) .
O2 Mo1 2.460(6) 6
O3 O3 1.745(13) 2
O3 O1 1.758(9) 5
O3 Mo4 2.449(7) 5
O3 Mo3 2.473(6) 5
O4 Mo1 1.896(3) 6
O5 Mo3 1.915(4) 5
O6 Mo4 1.880(5) 5
O8 Mo1 1.908(4) 6
O11 Mo3 1.901(3) 6
Zn1 O2W 2.025(8) .
Zn1 O2W 2.025(8) 2_755
Zn1 O2W 2.025(8) 5_756
Zn1 O2W 2.025(8) 6_556
Zn1 O1W 2.065(6) .
Zn1 O1W 2.065(6) 5_756
Zn1 O3W 2.067(8) 5_756
Zn1 O3W 2.067(8) 2_755
Zn1 O3W 2.067(8) 6_556
Zn1 O3W 2.067(8) .
O2W O2W 0.973(17) 2_755
O3W O3W 0.848(15) 6_556
N1 C5 1.329(8) .
N1 C1 1.341(8) .
N1 O15 1.346(7) .
C1 C2 1.368(9) .
C1 H1A 0.9300 .
C2 C3 1.367(8) .
C2 H2A 0.9300 .
C3 C4 1.378(8) .
C3 C6 1.490(9) .
C4 C5 1.371(9) .
C4 H4A 0.9300 .
C5 H5A 0.9300 .
C6 O16 1.214(8) .
C6 O17 1.303(8) .
O17 H17A 0.8200 .
O5W O6W 1.61(4) .
O5W O6W 1.61(4) 2_765
O6W O6W 0.96(6) 6
